data_2232858
loop_
_publ_author_name
'Guzei, Ilia A.'
'Spencer, Lara C.'
'Budhai, Asheena'
'Darkwa, James'

_publ_section_title
;
 {1,2-Bis[(3,5-dimethyl-1<i>H</i>-pyrazol-1-yl-\k<i>N</i>^2^)methyl]benzene}dichloridozinc(II)
;
_journal_coeditor_code LR2035
_journal_issue 12
_journal_name_full 'Acta Crystallographica Section E'
_journal_page_first m1715
_journal_page_last m1716
_journal_paper_doi 10.1107/S1600536811046368
_journal_volume 67
_journal_year 2011
_chemical_formula_iupac '[Zn Cl2 (C18 H22 N4)]'
_chemical_formula_moiety 'C18 H22 Cl2 N4 Zn'
_chemical_formula_sum 'C18 H22 Cl2 N4 Zn'
_chemical_formula_weight 430.67
_chemical_name_systematic
;
{1,2-Bis[(3,5-dimethyl-1<i>H</i>-pyrazol-1-yl-
\k<i>N</i>^2^)methyl]benzene}dichloridozinc(II)
;
_space_group_IT_number 2
_symmetry_cell_setting triclinic
_symmetry_space_group_name_Hall '-P 1'
_symmetry_space_group_name_H-M 'P -1'
_atom_sites_solution_hydrogens geom
_atom_sites_solution_primary direct
_atom_sites_solution_secondary difmap
_cell_angle_alpha 111.8530(10)
_cell_angle_beta 95.4760(10)
_cell_angle_gamma 112.6360(10)
_cell_formula_units_Z 2
_cell_length_a 9.0830(8)
_cell_length_b 10.6375(9)
_cell_length_c 11.9558(10)
_cell_measurement_reflns_used 9448
_cell_measurement_temperature 100(2)
_cell_measurement_theta_max 28.3019
_cell_measurement_theta_min 2.2533
_cell_volume 950.39(14)
_computing_cell_refinement 'SAINT (Bruker, 2003)'
_computing_data_collection 'SMART (Bruker, 2003)'
_computing_data_reduction 'SAINT (Bruker, 2003)'
_computing_molecular_graphics 'SHELXTL (Sheldrick, 2008) and DIAMOND (Brandenburg, 1999)'
_computing_publication_material
;
SHELXTL (Sheldrick, 2008), publCIF (Westrip, 2010) and modiCIFer
(Guzei, 2007)
;
_computing_structure_refinement 'SHELXTL (Sheldrick, 2008) and FCF_filter (Guzei, 2007)'
_computing_structure_solution 'SHELXTL (Sheldrick, 2008)'
_diffrn_ambient_temperature 100(2)
_diffrn_measured_fraction_theta_full 0.990
_diffrn_measured_fraction_theta_max 0.990
_diffrn_measurement_device_type 'Bruker CCD-1000 area-detector'
_diffrn_measurement_method '0.30\% \w scans'
_diffrn_radiation_monochromator graphite
_diffrn_radiation_source 'fine-focus sealed tube'
_diffrn_radiation_type Mo-K\a
_diffrn_radiation_wavelength 0.71073
_diffrn_reflns_av_R_equivalents 0.0201
_diffrn_reflns_av_sigmaI/netI 0.0193
_diffrn_reflns_limit_h_max 12
_diffrn_reflns_limit_h_min -12
_diffrn_reflns_limit_k_max 14
_diffrn_reflns_limit_k_min -14
_diffrn_reflns_limit_l_max 15
_diffrn_reflns_limit_l_min -15
_diffrn_reflns_number 13237
_diffrn_reflns_theta_full 28.30
_diffrn_reflns_theta_max 28.30
_diffrn_reflns_theta_min 2.25
_diffrn_standards_number 0
_exptl_absorpt_coefficient_mu 1.581
_exptl_absorpt_correction_T_max 0.6658
_exptl_absorpt_correction_T_min 0.5496
_exptl_absorpt_correction_type multi-scan
_exptl_absorpt_process_details
;
(SADABS; Bruker, 2003)
;
_exptl_crystal_colour colourless
_exptl_crystal_density_diffrn 1.505
_exptl_crystal_density_method 'not measured'
_exptl_crystal_description block
_exptl_crystal_F_000 444
_exptl_crystal_size_max 0.43
_exptl_crystal_size_mid 0.32
_exptl_crystal_size_min 0.28
_refine_diff_density_max 0.472
_refine_diff_density_min -0.234
_refine_ls_extinction_method none
_refine_ls_goodness_of_fit_ref 1.041
_refine_ls_hydrogen_treatment constr
_refine_ls_matrix_type full
_refine_ls_number_parameters 230
_refine_ls_number_reflns 4672
_refine_ls_number_restraints 0
_refine_ls_restrained_S_all 1.041
_refine_ls_R_factor_all 0.0255
_refine_ls_R_factor_gt 0.0237
_refine_ls_shift/su_max 0.001
_refine_ls_shift/su_mean 0.000
_refine_ls_structure_factor_coef Fsqd
_refine_ls_weighting_details 'calc w=1/[\s^2^(Fo^2^)+(0.0389P)^2^+0.3716P] where P=(Fo^2^+2Fc^2^)/3'
_refine_ls_weighting_scheme calc
_refine_ls_wR_factor_gt 0.0634
_refine_ls_wR_factor_ref 0.0648
_reflns_number_gt 4403
_reflns_number_total 4672
_reflns_threshold_expression I>2\s(I)
_cod_data_source_file lr2035.cif
_cod_data_source_block I
_cod_original_cell_volume 950.38(14)
_cod_database_code 2232858
_cod_database_fobs_code 2232858

loop_
_symmetry_equiv_pos_as_xyz
'x, y, z'
'-x, -y, -z'

loop_
_atom_site_type_symbol
_atom_site_label
_atom_site_fract_x
_atom_site_fract_y
_atom_site_fract_z
_atom_site_U_iso_or_equiv
_atom_site_adp_type
_atom_site_calc_flag
_atom_site_refinement_flags
_atom_site_occupancy
_atom_site_symmetry_multiplicity
Zn Zn1 0.447154(17) 0.646823(15) 0.225301(13) 0.01268(6) Uani d . 1 1
Cl Cl1 0.33460(4) 0.70562(4) 0.38540(3) 0.01945(8) Uani d . 1 1
Cl Cl2 0.36462(4) 0.40099(3) 0.11091(3) 0.02033(8) Uani d . 1 1
N N1 0.39991(13) 0.75623(12) 0.12959(10) 0.0141(2) Uani d . 1 1
N N2 0.45625(13) 0.91072(12) 0.18533(10) 0.0134(2) Uani d . 1 1
N N3 0.83014(13) 0.82791(12) 0.28085(10) 0.0142(2) Uani d . 1 1
N N4 0.69672(13) 0.73599(12) 0.30515(10) 0.0150(2) Uani d . 1 1
C C1 0.19365(18) 0.53631(16) -0.06690(14) 0.0231(3) Uani d . 1 1
H H1A 0.1488 0.4774 -0.0211 0.035 Uiso calc R 1 1
H H1B 0.2708 0.5047 -0.1071 0.035 Uiso calc R 1 1
H H1C 0.1024 0.5183 -0.1311 0.035 Uiso calc R 1 1
C C2 0.28349(16) 0.70176(15) 0.02240(12) 0.0168(2) Uani d . 1 1
C C3 0.26618(17) 0.82135(16) 0.01074(13) 0.0192(3) Uani d . 1 1
H H3 0.1924 0.8139 -0.0560 0.023 Uiso calc R 1 1
C C4 0.37729(16) 0.95269(15) 0.11533(13) 0.0164(2) Uani d . 1 1
C C5 0.40993(18) 1.11322(16) 0.15328(15) 0.0232(3) Uani d . 1 1
H H5A 0.5219 1.1720 0.1503 0.035 Uiso calc R 1 1
H H5B 0.4011 1.1574 0.2388 0.035 Uiso calc R 1 1
H H5C 0.3282 1.1160 0.0957 0.035 Uiso calc R 1 1
C C6 0.58545(15) 1.01004(14) 0.30583(12) 0.0141(2) Uani d . 1 1
H H6A 0.6018 0.9463 0.3438 0.017 Uiso calc R 1 1
H H6B 0.5468 1.0772 0.3633 0.017 Uiso calc R 1 1
C C7 0.75061(15) 1.10757(14) 0.29404(12) 0.0141(2) Uani d . 1 1
C C8 0.80300(17) 1.26401(15) 0.34196(12) 0.0170(2) Uani d . 1 1
H H8 0.7353 1.3055 0.3812 0.020 Uiso calc R 1 1
C C9 0.95267(17) 1.36036(15) 0.33336(13) 0.0194(3) Uani d . 1 1
H H9 0.9869 1.4666 0.3671 0.023 Uiso calc R 1 1
C C10 1.05119(16) 1.30043(16) 0.27536(13) 0.0198(3) Uani d . 1 1
H H10 1.1526 1.3650 0.2679 0.024 Uiso calc R 1 1
C C11 1.00063(16) 1.14496(15) 0.22812(13) 0.0177(2) Uani d . 1 1
H H11 1.0685 1.1044 0.1881 0.021 Uiso calc R 1 1
C C12 0.85275(15) 1.04717(14) 0.23806(12) 0.0145(2) Uani d . 1 1
C C13 0.80739(16) 0.87931(14) 0.18550(12) 0.0146(2) Uani d . 1 1
H H13A 0.6897 0.8196 0.1348 0.017 Uiso calc R 1 1
H H13B 0.8760 0.8575 0.1286 0.017 Uiso calc R 1 1
C C14 1.13949(17) 0.93722(17) 0.33455(15) 0.0228(3) Uani d . 1 1
H H14A 1.1667 1.0453 0.3732 0.034 Uiso calc R 1 1
H H14B 1.1362 0.9036 0.2457 0.034 Uiso calc R 1 1
H H14C 1.2243 0.9222 0.3773 0.034 Uiso calc R 1 1
C C15 0.97434(16) 0.84694(15) 0.34583(13) 0.0167(2) Uani d . 1 1
C C16 0.93254(17) 0.76621(15) 0.41487(13) 0.0183(3) Uani d . 1 1
H H16 1.0067 0.7584 0.4705 0.022 Uiso calc R 1 1
C C17 0.75974(17) 0.69826(15) 0.38680(13) 0.0172(2) Uani d . 1 1
C C18 0.65037(18) 0.59516(17) 0.43404(15) 0.0236(3) Uani d . 1 1
H H18A 0.5678 0.5006 0.3627 0.035 Uiso calc R 1 1
H H18B 0.5936 0.6454 0.4858 0.035 Uiso calc R 1 1
H H18C 0.7181 0.5720 0.4846 0.035 Uiso calc R 1 1

loop_
_atom_site_aniso_label
_atom_site_aniso_U_11
_atom_site_aniso_U_22
_atom_site_aniso_U_33
_atom_site_aniso_U_12
_atom_site_aniso_U_13
_atom_site_aniso_U_23
Zn1 0.01343(8) 0.01059(8) 0.01304(9) 0.00483(6) 0.00326(6) 0.00506(6)
Cl1 0.02365(16) 0.01755(15) 0.01855(16) 0.00964(13) 0.01082(12) 0.00796(12)
Cl2 0.02673(17) 0.01197(14) 0.01843(16) 0.00796(12) 0.00488(12) 0.00416(12)
N1 0.0146(5) 0.0122(5) 0.0141(5) 0.0056(4) 0.0033(4) 0.0052(4)
N2 0.0134(5) 0.0122(5) 0.0146(5) 0.0055(4) 0.0036(4) 0.0063(4)
N3 0.0129(5) 0.0140(5) 0.0155(5) 0.0060(4) 0.0040(4) 0.0065(4)
N4 0.0142(5) 0.0141(5) 0.0162(5) 0.0054(4) 0.0039(4) 0.0073(4)
C1 0.0227(7) 0.0197(6) 0.0180(7) 0.0080(5) -0.0017(5) 0.0033(5)
C2 0.0153(6) 0.0196(6) 0.0149(6) 0.0076(5) 0.0043(5) 0.0073(5)
C3 0.0184(6) 0.0244(7) 0.0179(6) 0.0108(5) 0.0040(5) 0.0116(5)
C4 0.0165(6) 0.0199(6) 0.0198(6) 0.0107(5) 0.0078(5) 0.0127(5)
C5 0.0228(7) 0.0203(6) 0.0342(8) 0.0127(6) 0.0092(6) 0.0165(6)
C6 0.0156(6) 0.0126(5) 0.0122(5) 0.0053(5) 0.0039(4) 0.0051(5)
C7 0.0144(5) 0.0141(5) 0.0122(5) 0.0048(5) 0.0022(4) 0.0065(5)
C8 0.0199(6) 0.0152(6) 0.0146(6) 0.0068(5) 0.0030(5) 0.0069(5)
C9 0.0218(6) 0.0143(6) 0.0171(6) 0.0033(5) 0.0011(5) 0.0080(5)
C10 0.0150(6) 0.0197(6) 0.0202(6) 0.0015(5) 0.0016(5) 0.0120(5)
C11 0.0150(6) 0.0212(6) 0.0174(6) 0.0068(5) 0.0037(5) 0.0108(5)
C12 0.0146(6) 0.0150(6) 0.0132(6) 0.0054(5) 0.0023(4) 0.0074(5)
C13 0.0150(6) 0.0153(6) 0.0137(6) 0.0067(5) 0.0044(4) 0.0068(5)
C14 0.0147(6) 0.0255(7) 0.0303(8) 0.0095(5) 0.0061(5) 0.0141(6)
C15 0.0146(6) 0.0164(6) 0.0180(6) 0.0086(5) 0.0027(5) 0.0055(5)
C16 0.0182(6) 0.0174(6) 0.0184(6) 0.0093(5) 0.0009(5) 0.0068(5)
C17 0.0196(6) 0.0154(6) 0.0160(6) 0.0081(5) 0.0031(5) 0.0066(5)
C18 0.0230(7) 0.0250(7) 0.0265(7) 0.0085(6) 0.0040(5) 0.0183(6)

loop_
_atom_type_symbol
_atom_type_description
_atom_type_scat_dispersion_real
_atom_type_scat_dispersion_imag
_atom_type_scat_source
C C 0.0033 0.0016 'International Tables Vol C Tables 4.2.6.8 and 6.1.1.4'
H H 0.0000 0.0000 'International Tables Vol C Tables 4.2.6.8 and 6.1.1.4'
N N 0.0061 0.0033 'International Tables Vol C Tables 4.2.6.8 and 6.1.1.4'
Cl Cl 0.1484 0.1585 'International Tables Vol C Tables 4.2.6.8 and 6.1.1.4'
Zn Zn 0.2839 1.4301 'International Tables Vol C Tables 4.2.6.8 and 6.1.1.4'

loop_
_geom_angle_atom_site_label_1
_geom_angle_atom_site_label_2
_geom_angle_atom_site_label_3
_geom_angle
_geom_angle_publ_flag
N1 Zn1 N4 111.72(4) yes
N1 Zn1 Cl2 115.14(3) yes
N4 Zn1 Cl2 104.72(3) yes
N1 Zn1 Cl1 103.37(3) yes
N4 Zn1 Cl1 106.19(3) yes
Cl2 Zn1 Cl1 115.538(13) yes
C2 N1 N2 105.94(10) ?
C2 N1 Zn1 130.14(9) ?
N2 N1 Zn1 121.78(8) ?
C4 N2 N1 110.96(10) ?
C4 N2 C6 127.34(11) ?
N1 N2 C6 121.69(10) ?
C15 N3 N4 110.72(11) ?
C15 N3 C13 127.79(11) ?
N4 N3 C13 121.15(10) ?
C17 N4 N3 105.97(10) ?
C17 N4 Zn1 123.61(9) ?
N3 N4 Zn1 130.10(8) ?
C2 C1 H1A 109.5 ?
C2 C1 H1B 109.5 ?
H1A C1 H1B 109.5 ?
C2 C1 H1C 109.5 ?
H1A C1 H1C 109.5 ?
H1B C1 H1C 109.5 ?
N1 C2 C3 109.73(12) ?
N1 C2 C1 122.31(12) ?
C3 C2 C1 127.95(12) ?
C4 C3 C2 106.51(12) ?
C4 C3 H3 126.7 ?
C2 C3 H3 126.7 ?
N2 C4 C3 106.85(11) ?
N2 C4 C5 123.21(12) ?
C3 C4 C5 129.92(13) ?
C4 C5 H5A 109.5 ?
C4 C5 H5B 109.5 ?
H5A C5 H5B 109.5 ?
C4 C5 H5C 109.5 ?
H5A C5 H5C 109.5 ?
H5B C5 H5C 109.5 ?
N2 C6 C7 113.37(10) ?
N2 C6 H6A 108.9 ?
C7 C6 H6A 108.9 ?
N2 C6 H6B 108.9 ?
C7 C6 H6B 108.9 ?
H6A C6 H6B 107.7 ?
C8 C7 C12 119.12(12) ?
C8 C7 C6 118.15(11) ?
C12 C7 C6 122.74(11) ?
C9 C8 C7 121.27(13) ?
C9 C8 H8 119.4 ?
C7 C8 H8 119.4 ?
C10 C9 C8 119.63(12) ?
C10 C9 H9 120.2 ?
C8 C9 H9 120.2 ?
C9 C10 C11 119.51(12) ?
C9 C10 H10 120.2 ?
C11 C10 H10 120.2 ?
C10 C11 C12 121.65(13) ?
C10 C11 H11 119.2 ?
C12 C11 H11 119.2 ?
C11 C12 C7 118.78(12) ?
C11 C12 C13 118.43(11) ?
C7 C12 C13 122.78(11) ?
N3 C13 C12 114.37(10) ?
N3 C13 H13A 108.7 ?
C12 C13 H13A 108.7 ?
N3 C13 H13B 108.7 ?
C12 C13 H13B 108.7 ?
H13A C13 H13B 107.6 ?
C15 C14 H14A 109.5 ?
C15 C14 H14B 109.5 ?
H14A C14 H14B 109.5 ?
C15 C14 H14C 109.5 ?
H14A C14 H14C 109.5 ?
H14B C14 H14C 109.5 ?
N3 C15 C16 106.88(12) ?
N3 C15 C14 122.67(12) ?
C16 C15 C14 130.42(12) ?
C15 C16 C17 106.36(12) ?
C15 C16 H16 126.8 ?
C17 C16 H16 126.8 ?
N4 C17 C16 110.06(12) ?
N4 C17 C18 121.69(12) ?
C16 C17 C18 128.24(12) ?
C17 C18 H18A 109.5 ?
C17 C18 H18B 109.5 ?
H18A C18 H18B 109.5 ?
C17 C18 H18C 109.5 ?
H18A C18 H18C 109.5 ?
H18B C18 H18C 109.5 ?

loop_
_geom_bond_atom_site_label_1
_geom_bond_atom_site_label_2
_geom_bond_distance
_geom_bond_publ_flag
Zn1 N1 2.0323(11) yes
Zn1 N4 2.0512(11) yes
Zn1 Cl2 2.2145(4) yes
Zn1 Cl1 2.2526(4) yes
N1 C2 1.3466(17) ?
N1 N2 1.3707(14) ?
N2 C4 1.3506(16) ?
N2 C6 1.4693(16) ?
N3 C15 1.3581(16) ?
N3 N4 1.3695(15) ?
N3 C13 1.4654(16) ?
N4 C17 1.3429(17) ?
C1 C2 1.4942(19) ?
C1 H1A 0.9800 ?
C1 H1B 0.9800 ?
C1 H1C 0.9800 ?
C2 C3 1.3944(19) ?
C3 C4 1.3810(19) ?
C3 H3 0.9500 ?
C4 C5 1.4892(18) ?
C5 H5A 0.9800 ?
C5 H5B 0.9800 ?
C5 H5C 0.9800 ?
C6 C7 1.5159(17) ?
C6 H6A 0.9900 ?
C6 H6B 0.9900 ?
C7 C8 1.3974(17) ?
C7 C12 1.4066(18) ?
C8 C9 1.3934(19) ?
C8 H8 0.9500 ?
C9 C10 1.384(2) ?
C9 H9 0.9500 ?
C10 C11 1.3912(19) ?
C10 H10 0.9500 ?
C11 C12 1.3954(18) ?
C11 H11 0.9500 ?
C12 C13 1.5173(17) ?
C13 H13A 0.9900 ?
C13 H13B 0.9900 ?
C14 C15 1.4889(19) ?
C14 H14A 0.9800 ?
C14 H14B 0.9800 ?
C14 H14C 0.9800 ?
C15 C16 1.378(2) ?
C16 C17 1.3943(19) ?
C16 H16 0.9500 ?
C17 C18 1.4961(19) ?
C18 H18A 0.9800 ?
C18 H18B 0.9800 ?
C18 H18C 0.9800 ?

loop_
_geom_torsion_atom_site_label_1
_geom_torsion_atom_site_label_2
_geom_torsion_atom_site_label_3
_geom_torsion_atom_site_label_4
_geom_torsion
N4 Zn1 N1 C2 144.03(11)
Cl2 Zn1 N1 C2 24.75(12)
Cl1 Zn1 N1 C2 -102.19(11)
N4 Zn1 N1 N2 -55.03(10)
Cl2 Zn1 N1 N2 -174.31(8)
Cl1 Zn1 N1 N2 58.75(9)
C2 N1 N2 C4 0.12(14)
Zn1 N1 N2 C4 -164.83(9)
C2 N1 N2 C6 179.86(11)
Zn1 N1 N2 C6 14.91(15)
C15 N3 N4 C17 0.24(14)
C13 N3 N4 C17 174.00(11)
C15 N3 N4 Zn1 -173.30(9)
C13 N3 N4 Zn1 0.46(16)
N1 Zn1 N4 C17 170.83(10)
Cl2 Zn1 N4 C17 -63.89(11)
Cl1 Zn1 N4 C17 58.82(11)
N1 Zn1 N4 N3 -16.63(12)
Cl2 Zn1 N4 N3 108.65(10)
Cl1 Zn1 N4 N3 -128.64(10)
N2 N1 C2 C3 -0.15(14)
Zn1 N1 C2 C3 163.06(9)
N2 N1 C2 C1 178.95(12)
Zn1 N1 C2 C1 -17.83(19)
N1 C2 C3 C4 0.13(16)
C1 C2 C3 C4 -178.91(13)
N1 N2 C4 C3 -0.04(15)
C6 N2 C4 C3 -179.76(12)
N1 N2 C4 C5 178.73(12)
C6 N2 C4 C5 -1.0(2)
C2 C3 C4 N2 -0.05(15)
C2 C3 C4 C5 -178.72(13)
C4 N2 C6 C7 -71.13(16)
N1 N2 C6 C7 109.17(12)
N2 C6 C7 C8 109.89(13)
N2 C6 C7 C12 -70.62(15)
C12 C7 C8 C9 1.10(19)
C6 C7 C8 C9 -179.40(12)
C7 C8 C9 C10 0.6(2)
C8 C9 C10 C11 -1.0(2)
C9 C10 C11 C12 -0.3(2)
C10 C11 C12 C7 1.91(19)
C10 C11 C12 C13 -179.28(12)
C8 C7 C12 C11 -2.29(18)
C6 C7 C12 C11 178.22(11)
C8 C7 C12 C13 178.96(12)
C6 C7 C12 C13 -0.53(19)
C15 N3 C13 C12 -78.13(16)
N4 N3 C13 C12 109.26(13)
C11 C12 C13 N3 105.38(13)
C7 C12 C13 N3 -75.87(15)
N4 N3 C15 C16 -0.62(14)
C13 N3 C15 C16 -173.86(12)
N4 N3 C15 C14 177.89(12)
C13 N3 C15 C14 4.6(2)
N3 C15 C16 C17 0.73(15)
C14 C15 C16 C17 -177.61(14)
N3 N4 C17 C16 0.24(14)
Zn1 N4 C17 C16 174.30(9)
N3 N4 C17 C18 -178.81(12)
Zn1 N4 C17 C18 -4.75(18)
C15 C16 C17 N4 -0.61(15)
C15 C16 C17 C18 178.36(14)
